data_1557165
loop_
_publ_author_name
'Sun, Yongnan'
'Pei, Wei'
'Xie, Mingcai'
'Xu, Shun'
'Zhou, Si'
'Zhao, Jijun'
'Xiao, Kang'
'Zhu, Yan'

_publ_section_title
;
 Excitonic Au4Ru2(PPh3)2(SC2H4Ph)8 cluster for light-driven dinitrogen
 fixation
;
_journal_issue 9
_journal_name_full 'Chemical Science'
_journal_page_first 2440
_journal_page_last 2447
_journal_paper_doi 10.1039/C9SC06424A
_journal_volume 11
_journal_year 2020
_chemical_formula_sum 'C100 H102 Au4 P2 Ru2 S8'
_chemical_formula_weight 2612.24
_space_group_crystal_system monoclinic
_space_group_IT_number 14
_space_group_name_Hall '-P 2ybc'
_space_group_name_H-M_alt 'P 1 21/c 1'
_atom_sites_solution_hydrogens geom
_audit_creation_method SHELXL-2018/3
_audit_update_record
;
2019-12-19 deposited with the CCDC.	2020-01-22 downloaded from the CCDC.
;
_cell_angle_alpha 90
_cell_angle_beta 94.664(2)
_cell_angle_gamma 90
_cell_formula_units_Z 4
_cell_length_a 13.9904(7)
_cell_length_b 14.2950(8)
_cell_length_c 48.384(2)
_cell_measurement_reflns_used 9868
_cell_measurement_temperature 193(2)
_cell_measurement_theta_max 28.27
_cell_measurement_theta_min 2.25
_cell_volume 9644.4(8)
_computing_structure_refinement 'SHELXL-2018/3 (Sheldrick, 2018)'
_computing_structure_solution 'SHELXT 2014/5 (Sheldrick, 2014)'
_diffrn_ambient_temperature 193(2)
_diffrn_measured_fraction_theta_full 0.998
_diffrn_measured_fraction_theta_max 0.998
_diffrn_measurement_device_type 'Bruker D8 Venture'
_diffrn_measurement_method '\f and \w scans'
_diffrn_radiation_type MoK\a
_diffrn_radiation_wavelength 0.71073
_diffrn_reflns_av_R_equivalents 0.0545
_diffrn_reflns_av_unetI/netI 0.0515
_diffrn_reflns_Laue_measured_fraction_full 0.998
_diffrn_reflns_Laue_measured_fraction_max 0.998
_diffrn_reflns_limit_h_max 15
_diffrn_reflns_limit_h_min -16
_diffrn_reflns_limit_k_max 17
_diffrn_reflns_limit_k_min -13
_diffrn_reflns_limit_l_max 57
_diffrn_reflns_limit_l_min -57
_diffrn_reflns_number 68580
_diffrn_reflns_point_group_measured_fraction_full 0.998
_diffrn_reflns_point_group_measured_fraction_max 0.998
_diffrn_reflns_theta_full 25.010
_diffrn_reflns_theta_max 25.010
_diffrn_reflns_theta_min 2.141
_exptl_absorpt_coefficient_mu 6.618
_exptl_absorpt_correction_T_max 0.3343
_exptl_absorpt_correction_T_min 0.2106
_exptl_absorpt_correction_type multi-scan
_exptl_absorpt_process_details sadabs
_exptl_crystal_density_diffrn 1.799
_exptl_crystal_description block
_exptl_crystal_F_000 5056
_exptl_crystal_size_max 0.160
_exptl_crystal_size_mid 0.090
_exptl_crystal_size_min 0.050
_refine_diff_density_max 1.171
_refine_diff_density_min -1.299
_refine_diff_density_rms 0.171
_refine_ls_extinction_method none
_refine_ls_goodness_of_fit_ref 1.130
_refine_ls_hydrogen_treatment constr
_refine_ls_matrix_type full
_refine_ls_number_parameters 1045
_refine_ls_number_reflns 16960
_refine_ls_number_restraints 600
_refine_ls_restrained_S_all 1.134
_refine_ls_R_factor_all 0.0495
_refine_ls_R_factor_gt 0.0433
_refine_ls_shift/su_max 0.001
_refine_ls_shift/su_mean 0.000
_refine_ls_structure_factor_coef Fsqd
_refine_ls_weighting_details 'w=1/[\s^2^(Fo^2^)+(0.0244P)^2^+98.2718P] where P=(Fo^2^+2Fc^2^)/3'
_refine_ls_weighting_scheme calc
_refine_ls_wR_factor_gt 0.1085
_refine_ls_wR_factor_ref 0.1112
_reflns_Friedel_coverage 0.000
_reflns_number_gt 15077
_reflns_number_total 16960
_reflns_threshold_expression 'I > 2\s(I)'
_cod_data_source_file c9sc06424a2.cif
_cod_data_source_block 20190701zh_zhuyan_syn_0m_a_sq
_cod_depositor_comments
;Adding full bibliography for 1557165.cif.

 Adding full bibliography for 1557165.cif.
;
_cod_original_sg_symbol_H-M 'P 21/c'
_cod_database_code 1557165
_shelx_shelxl_version_number 2018/3
_shelx_space_group_comment
;
The symmetry employed for this shelxl refinement is uniquely defined
by the following loop, which should always be used as a source of
symmetry information in preference to the above space-group names.
They are only intended as comments.
;
_shelx_estimated_absorpt_t_min 0.417
_shelx_estimated_absorpt_t_max 0.733

loop_
_space_group_symop_operation_xyz
'x, y, z'
'-x, y+1/2, -z+1/2'
'-x, -y, -z'
'x, -y-1/2, z-1/2'

loop_
_atom_site_label
_atom_site_type_symbol
_atom_site_fract_x
_atom_site_fract_y
_atom_site_fract_z
_atom_site_U_iso_or_equiv
_atom_site_adp_type
_atom_site_occupancy
_atom_site_site_symmetry_order
_atom_site_calc_flag
_atom_site_refinement_flags_posn
_atom_site_refinement_flags_adp
Au1 Au 0.85550(2) 0.60872(2) 0.35951(2) 0.02427(8) Uani 1 1 d . .
Au2 Au 0.77313(2) 0.43083(2) 0.38444(2) 0.02476(8) Uani 1 1 d . .
Au3 Au 0.57006(2) 0.52599(2) 0.38255(2) 0.02702(9) Uani 1 1 d . .
Au4 Au 0.65778(2) 0.69908(2) 0.35625(2) 0.02532(8) Uani 1 1 d . .
C1 C 0.4406(6) 0.4311(6) 0.27687(18) 0.0306(19) Uani 1 1 d . U
H1 H 0.448765 0.437417 0.296469 0.037 Uiso 1 1 calc R U
C2 C 0.3484(6) 0.4159(6) 0.26374(19) 0.033(2) Uani 1 1 d . U
H2 H 0.294690 0.412479 0.274516 0.039 Uiso 1 1 calc R U
C3 C 0.3356(7) 0.4059(7) 0.2354(2) 0.039(2) Uani 1 1 d . U
H3 H 0.273324 0.396544 0.226427 0.047 Uiso 1 1 calc R U
C4 C 0.4157(7) 0.4098(7) 0.2200(2) 0.040(2) Uani 1 1 d . U
H4 H 0.407823 0.400995 0.200458 0.048 Uiso 1 1 calc R U
C5 C 0.5053(6) 0.4261(7) 0.23255(19) 0.035(2) Uani 1 1 d . U
H5 H 0.558426 0.430259 0.221579 0.042 Uiso 1 1 calc R U
C6 C 0.5198(6) 0.4369(6) 0.26132(17) 0.0273(18) Uani 1 1 d . U
C7 C 0.6236(6) 0.2496(7) 0.26676(18) 0.033(2) Uani 1 1 d . U
H7 H 0.556517 0.260865 0.264288 0.039 Uiso 1 1 calc R U
C8 C 0.6570(7) 0.1591(7) 0.26535(19) 0.038(2) Uani 1 1 d . U
H8 H 0.612727 0.108771 0.262819 0.046 Uiso 1 1 calc R U
C9 C 0.7544(7) 0.1411(7) 0.2676(2) 0.044(2) Uani 1 1 d . U
H9 H 0.777460 0.078866 0.266233 0.053 Uiso 1 1 calc R U
C10 C 0.8180(7) 0.2154(7) 0.27184(19) 0.036(2) Uani 1 1 d . U
H10 H 0.885073 0.204055 0.272869 0.043 Uiso 1 1 calc R U
C11 C 0.7844(6) 0.3054(7) 0.27458(17) 0.0312(19) Uani 1 1 d . U
H11 H 0.828717 0.354951 0.278452 0.037 Uiso 1 1 calc R U
C12 C 0.6855(6) 0.3246(6) 0.27171(16) 0.0242(17) Uani 1 1 d . U
C13 C 0.7648(7) 0.4829(8) 0.2333(2) 0.044(2) Uani 1 1 d . U
H13 H 0.791787 0.422256 0.235968 0.052 Uiso 1 1 calc R U
C14 C 0.7947(8) 0.5414(9) 0.2128(2) 0.052(3) Uani 1 1 d . U
H14 H 0.842697 0.520097 0.201497 0.063 Uiso 1 1 calc R U
C15 C 0.7567(8) 0.6293(8) 0.2084(2) 0.049(3) Uani 1 1 d . U
H15 H 0.778638 0.668243 0.194362 0.059 Uiso 1 1 calc R U
C16 C 0.6862(8) 0.6608(8) 0.2247(2) 0.048(3) Uani 1 1 d . U
H16 H 0.659533 0.721503 0.221930 0.058 Uiso 1 1 calc R U
C17 C 0.6552(7) 0.6033(7) 0.24493(19) 0.039(2) Uani 1 1 d . U
H17 H 0.605888 0.624470 0.255772 0.047 Uiso 1 1 calc R U
C18 C 0.6945(6) 0.5142(6) 0.24996(17) 0.0280(19) Uani 1 1 d . U
C19 C 0.2626(8) 0.7454(9) 0.3032(2) 0.052(3) Uani 1 1 d . U
H19 H 0.281377 0.742850 0.284731 0.063 Uiso 1 1 calc R U
C20 C 0.1671(8) 0.7472(10) 0.3075(3) 0.064(3) Uani 1 1 d . U
H20 H 0.120313 0.748588 0.292104 0.077 Uiso 1 1 calc R U
C21 C 0.1391(9) 0.7470(10) 0.3340(3) 0.064(3) Uani 1 1 d . U
H21 H 0.072958 0.746714 0.337115 0.077 Uiso 1 1 calc R U
C22 C 0.2066(9) 0.7473(10) 0.3557(3) 0.068(3) Uani 1 1 d . U
H22 H 0.187413 0.749178 0.374055 0.081 Uiso 1 1 calc R U
C23 C 0.3003(9) 0.7450(9) 0.3515(2) 0.058(3) Uani 1 1 d . U
H23 H 0.346155 0.741684 0.367087 0.069 Uiso 1 1 calc R U
C24 C 0.3320(6) 0.7473(7) 0.32505(19) 0.034(2) Uani 1 1 d . U
C25 C 0.4360(7) 0.7408(7) 0.3204(2) 0.041(2) Uani 1 1 d . U
H25A H 0.474078 0.768913 0.336462 0.050 Uiso 1 1 calc R U
H25B H 0.448353 0.777533 0.303739 0.050 Uiso 1 1 calc R U
C26 C 0.4694(6) 0.6413(6) 0.31666(18) 0.0285(18) Uani 1 1 d . U
H26A H 0.435811 0.614355 0.299697 0.034 Uiso 1 1 calc R U
H26B H 0.453472 0.602926 0.332685 0.034 Uiso 1 1 calc R U
C27 C 0.3876(10) 0.9010(10) 0.4292(3) 0.075(4) Uani 1 1 d . U
H27 H 0.450892 0.925505 0.430922 0.090 Uiso 1 1 calc R U
C28 C 0.3087(12) 0.9614(12) 0.4207(3) 0.089(5) Uani 1 1 d . U
H28 H 0.319782 1.024499 0.415745 0.106 Uiso 1 1 calc R U
C29 C 0.2185(10) 0.9276(11) 0.4200(3) 0.074(4) Uani 1 1 d . U
H29 H 0.165793 0.968130 0.415448 0.089 Uiso 1 1 calc R U
C30 C 0.2027(9) 0.8380(10) 0.4256(3) 0.065(3) Uani 1 1 d . U
H30 H 0.138887 0.814709 0.424283 0.079 Uiso 1 1 calc R U
C31 C 0.2790(9) 0.7777(10) 0.4333(2) 0.062(3) Uani 1 1 d . U
H31 H 0.266077 0.714413 0.437619 0.075 Uiso 1 1 calc R U
C32 C 0.3727(8) 0.8085(8) 0.4347(2) 0.045(2) Uani 1 1 d . U
C33 C 0.4549(8) 0.7435(8) 0.4420(2) 0.049(3) Uani 1 1 d . U
H33A H 0.509037 0.778986 0.451388 0.058 Uiso 1 1 calc R U
H33B H 0.435156 0.695014 0.454992 0.058 Uiso 1 1 calc R U
C34 C 0.4868(7) 0.6978(8) 0.41654(19) 0.042(2) Uani 1 1 d . U
H34A H 0.514964 0.745737 0.404881 0.050 Uiso 1 1 calc R U
H34B H 0.430146 0.670987 0.405722 0.050 Uiso 1 1 calc R U
C35 C 0.5579(9) 0.2067(9) 0.4327(3) 0.065(3) Uani 1 1 d . U
H35 H 0.564150 0.221751 0.413820 0.078 Uiso 1 1 calc R U
C36 C 0.4814(11) 0.1505(10) 0.4396(3) 0.082(4) Uani 1 1 d . U
H36 H 0.435463 0.128039 0.425644 0.098 Uiso 1 1 calc R U
C37 C 0.4745(9) 0.1295(10) 0.4659(3) 0.072(4) Uani 1 1 d . U
H37 H 0.422478 0.091702 0.470605 0.086 Uiso 1 1 calc R U
C38 C 0.5384(10) 0.1596(9) 0.4862(3) 0.063(3) Uani 1 1 d . U
H38 H 0.531342 0.142328 0.504884 0.076 Uiso 1 1 calc R U
C39 C 0.6152(9) 0.2162(8) 0.4799(3) 0.060(3) Uani 1 1 d . U
H39 H 0.660702 0.237585 0.494126 0.072 Uiso 1 1 calc R U
C40 C 0.6237(7) 0.2404(7) 0.4527(2) 0.041(2) Uani 1 1 d . U
C41 C 0.7050(8) 0.3034(8) 0.4445(3) 0.057(3) Uani 1 1 d . U
H41A H 0.759212 0.299778 0.458956 0.068 Uiso 1 1 calc R U
H41B H 0.727850 0.280921 0.426861 0.068 Uiso 1 1 calc R U
C42 C 0.6722(6) 0.4045(6) 0.44116(19) 0.032(2) Uani 1 1 d . U
H42A H 0.651768 0.428412 0.458963 0.039 Uiso 1 1 calc R U
H42B H 0.616938 0.408571 0.427075 0.039 Uiso 1 1 calc R U
C43 C 0.6297(6) 0.6542(8) 0.49972(18) 0.038(2) Uani 1 1 d . U
H43 H 0.612082 0.716651 0.494941 0.045 Uiso 1 1 calc R U
C44 C 0.5737(8) 0.6046(8) 0.5167(2) 0.049(3) Uani 1 1 d . U
H44 H 0.517201 0.631285 0.522982 0.058 Uiso 1 1 calc R U
C45 C 0.6016(9) 0.5158(9) 0.5243(2) 0.056(3) Uani 1 1 d . U
H45 H 0.564574 0.480872 0.536269 0.067 Uiso 1 1 calc R U
C46 C 0.6810(9) 0.4773(8) 0.5150(2) 0.053(3) Uani 1 1 d . U
H46 H 0.699988 0.416364 0.521044 0.064 Uiso 1 1 calc R U
C47 C 0.7354(8) 0.5248(8) 0.4968(2) 0.047(3) Uani 1 1 d . U
H47 H 0.788819 0.495224 0.489553 0.057 Uiso 1 1 calc R U
C48 C 0.7110(7) 0.6165(7) 0.48932(18) 0.034(2) Uani 1 1 d . U
C49 C 0.6956(7) 0.8676(7) 0.4604(2) 0.041(2) Uani 1 1 d . U
H49 H 0.666388 0.849310 0.442814 0.049 Uiso 1 1 calc R U
C50 C 0.6819(8) 0.9600(8) 0.4700(2) 0.051(3) Uani 1 1 d . U
H50 H 0.645045 1.004220 0.459082 0.062 Uiso 1 1 calc R U
C51 C 0.7237(9) 0.9832(9) 0.4956(3) 0.060(3) Uani 1 1 d . U
H51 H 0.715226 1.044726 0.502407 0.072 Uiso 1 1 calc R U
C52 C 0.7767(9) 0.9215(9) 0.5116(3) 0.062(3) Uani 1 1 d . U
H52 H 0.804602 0.940044 0.529301 0.075 Uiso 1 1 calc R U
C53 C 0.7900(8) 0.8327(8) 0.5023(2) 0.053(3) Uani 1 1 d . U
H53 H 0.826811 0.789459 0.513609 0.063 Uiso 1 1 calc R U
C54 C 0.7497(6) 0.8046(6) 0.47590(18) 0.032(2) Uani 1 1 d . U
C55 C 0.9594(8) 0.7467(10) 0.4655(2) 0.059(3) Uani 1 1 d . U
H55 H 0.933243 0.784576 0.450650 0.071 Uiso 1 1 calc R U
C56 C 1.0550(11) 0.7578(13) 0.4748(3) 0.092(5) Uani 1 1 d . U
H56 H 1.094949 0.802235 0.466804 0.111 Uiso 1 1 calc R U
C57 C 1.0897(12) 0.6989(14) 0.4970(4) 0.099(5) Uani 1 1 d . U
H57 H 1.155043 0.704289 0.503923 0.119 Uiso 1 1 calc R U
C58 C 1.0340(10) 0.6355(12) 0.5088(3) 0.079(4) Uani 1 1 d . U
H58 H 1.059990 0.597048 0.523592 0.095 Uiso 1 1 calc R U
C59 C 0.9412(8) 0.6275(9) 0.4994(2) 0.051(3) Uani 1 1 d . U
H59 H 0.901496 0.583797 0.507848 0.062 Uiso 1 1 calc R U
C60 C 0.9018(7) 0.6834(8) 0.47699(19) 0.042(2) Uani 1 1 d . U
C61 C 0.9820(6) 0.5584(7) 0.41791(17) 0.0300(19) Uani 1 1 d . U
H61A H 0.989575 0.559466 0.438435 0.036 Uiso 1 1 calc R U
H61B H 0.957364 0.496086 0.411942 0.036 Uiso 1 1 calc R U
C62 C 1.0779(6) 0.5756(7) 0.40650(19) 0.036(2) Uani 1 1 d . U
H62A H 1.103712 0.635965 0.413862 0.043 Uiso 1 1 calc R U
H62B H 1.067741 0.581685 0.386089 0.043 Uiso 1 1 calc R U
C63 C 1.1535(6) 0.4990(7) 0.41337(18) 0.035(2) Uani 1 1 d . U
C64 C 1.2431(7) 0.5109(8) 0.4036(2) 0.047(3) Uani 1 1 d . U
H64 H 1.256650 0.566918 0.394067 0.056 Uiso 1 1 calc R U
C65 C 1.3135(8) 0.4425(9) 0.4073(3) 0.060(3) Uani 1 1 d . U
H65 H 1.373657 0.450717 0.399822 0.072 Uiso 1 1 calc R U
C66 C 1.2957(9) 0.3646(9) 0.4216(2) 0.058(3) Uani 1 1 d . U
H66 H 1.344381 0.318689 0.424877 0.070 Uiso 1 1 calc R U
C67 C 1.2082(9) 0.3512(10) 0.4315(3) 0.065(3) Uani 1 1 d . U
H67 H 1.196095 0.295561 0.441359 0.078 Uiso 1 1 calc R U
C68 C 1.1363(8) 0.4185(8) 0.4272(2) 0.050(3) Uani 1 1 d . U
H68 H 1.075259 0.408219 0.433885 0.060 Uiso 1 1 calc R U
C69 C 0.9027(5) 0.3679(6) 0.33280(17) 0.0262(18) Uani 1 1 d . U
H69A H 0.916604 0.308611 0.323335 0.031 Uiso 1 1 calc R U
H69B H 0.911890 0.419528 0.319634 0.031 Uiso 1 1 calc R U
C70 C 0.9773(6) 0.3798(8) 0.35839(18) 0.038(2) Uani 1 1 d . U
H70A H 0.962008 0.437091 0.368616 0.045 Uiso 1 1 calc R U
H70B H 0.972281 0.325818 0.371018 0.045 Uiso 1 1 calc R U
C71 C 1.0762(6) 0.3861(7) 0.35034(16) 0.031(2) Uani 1 1 d . U
C72 C 1.1061(7) 0.4685(8) 0.33799(19) 0.042(2) Uani 1 1 d . U
H72 H 1.061478 0.518100 0.334586 0.050 Uiso 1 1 calc R U
C73 C 1.2013(8) 0.4798(10) 0.3304(2) 0.059(3) Uani 1 1 d . U
H73 H 1.221970 0.536195 0.322390 0.071 Uiso 1 1 calc R U
C74 C 1.2641(9) 0.4027(11) 0.3355(3) 0.067(3) Uani 1 1 d . U
H74 H 1.327423 0.406406 0.329810 0.080 Uiso 1 1 calc R U
C75 C 1.2363(8) 0.3241(10) 0.3481(2) 0.061(3) Uani 1 1 d . U
H75 H 1.280610 0.274682 0.352311 0.073 Uiso 1 1 calc R U
C76 C 1.1424(7) 0.3166(8) 0.3550(2) 0.048(3) Uani 1 1 d . U
H76 H 1.122995 0.260195 0.363269 0.057 Uiso 1 1 calc R U
C77 C 0.8197(6) 0.6847(6) 0.29482(17) 0.0273(18) Uani 1 1 d . U
H77A H 0.794501 0.675500 0.275296 0.033 Uiso 1 1 calc R U
H77B H 0.775795 0.727580 0.303692 0.033 Uiso 1 1 calc R U
C78 C 0.9158(8) 0.7266(8) 0.2956(2) 0.051(3) Uani 1 1 d . U
H78A H 0.962710 0.676476 0.292733 0.061 Uiso 1 1 calc R U
H78B H 0.931770 0.752711 0.314411 0.061 Uiso 1 1 calc R U
C79 C 0.9279(6) 0.8041(7) 0.2743(2) 0.037(2) Uani 1 1 d . U
C80 C 0.9444(7) 0.8944(8) 0.2839(2) 0.048(3) Uani 1 1 d . U
H80 H 0.945958 0.908166 0.303144 0.058 Uiso 1 1 calc R U
C81 C 0.9586(8) 0.9652(9) 0.2646(3) 0.056(3) Uani 1 1 d . U
H81 H 0.974541 1.026706 0.270784 0.067 Uiso 1 1 calc R U
C82 C 0.9496(8) 0.9460(9) 0.2371(2) 0.055(3) Uani 1 1 d . U
H82 H 0.956014 0.994741 0.224052 0.066 Uiso 1 1 calc R U
C83 C 0.9317(8) 0.8586(10) 0.2282(2) 0.058(3) Uani 1 1 d . U
H83 H 0.926873 0.845467 0.208935 0.070 Uiso 1 1 calc R U
C84 C 0.9205(7) 0.7885(8) 0.2466(2) 0.052(3) Uani 1 1 d . U
H84 H 0.907023 0.727086 0.239857 0.062 Uiso 1 1 calc R U
C85 C 0.8002(7) 0.8549(7) 0.39067(19) 0.037(2) Uani 1 1 d . U
H85A H 0.792581 0.913851 0.400981 0.045 Uiso 1 1 calc R U
H85B H 0.860849 0.825364 0.398196 0.045 Uiso 1 1 calc R U
C86 C 0.8085(8) 0.8783(8) 0.36048(19) 0.044(2) Uani 1 1 d . U
H86A H 0.821224 0.819918 0.350371 0.053 Uiso 1 1 calc R U
H86B H 0.746422 0.903600 0.352530 0.053 Uiso 1 1 calc R U
C87 C 0.8847(8) 0.9465(7) 0.35588(19) 0.043(2) Uani 1 1 d . U
C88 C 0.8624(12) 1.0339(10) 0.3434(3) 0.079(4) Uani 1 1 d . U
H88 H 0.798003 1.051926 0.338336 0.094 Uiso 1 1 calc R U
C89 C 0.9409(14) 1.0938(12) 0.3388(3) 0.094(5) Uani 1 1 d . U
H89 H 0.928111 1.153675 0.330774 0.113 Uiso 1 1 calc R U
C90 C 1.0304(12) 1.0692(12) 0.3452(3) 0.085(4) Uani 1 1 d . U
H90 H 1.080874 1.109434 0.340729 0.102 Uiso 1 1 calc R U
C91 C 1.0504(12) 0.9905(12) 0.3576(3) 0.084(4) Uani 1 1 d . U
H91 H 1.115325 0.978009 0.363737 0.101 Uiso 1 1 calc R U
C92 C 0.9829(9) 0.9244(10) 0.3623(2) 0.065(3) Uani 1 1 d . U
H92 H 1.001399 0.864869 0.369629 0.078 Uiso 1 1 calc R U
C93 C 0.5518(7) 0.3176(6) 0.35650(18) 0.033(2) Uani 1 1 d . U
H93A H 0.613230 0.309402 0.367915 0.040 Uiso 1 1 calc R U
H93B H 0.499189 0.308439 0.368723 0.040 Uiso 1 1 calc R U
C94 C 0.5443(8) 0.2441(7) 0.3342(2) 0.044(2) Uani 1 1 d . U
H94A H 0.487518 0.257455 0.321250 0.053 Uiso 1 1 calc R U
H94B H 0.601766 0.247611 0.323578 0.053 Uiso 1 1 calc R U
C95 C 0.5360(8) 0.1469(7) 0.3453(2) 0.044(2) Uani 1 1 d . U
C96 C 0.6071(9) 0.1094(9) 0.3648(3) 0.062(3) Uani 1 1 d . U
H96 H 0.662027 0.145445 0.370750 0.074 Uiso 1 1 calc R U
C97 C 0.5964(11) 0.0221(11) 0.3748(3) 0.079(4) Uani 1 1 d . U
H97 H 0.644900 -0.002219 0.387761 0.095 Uiso 1 1 calc R U
C98 C 0.5206(11) -0.0311(10) 0.3673(3) 0.076(4) Uani 1 1 d . U
H98 H 0.515911 -0.092403 0.374684 0.091 Uiso 1 1 calc R U
C99 C 0.4528(12) 0.0013(12) 0.3497(4) 0.092(5) Uani 1 1 d . U
H99 H 0.398807 -0.036598 0.344223 0.111 Uiso 1 1 calc R U
C100 C 0.4597(10) 0.0933(9) 0.3388(3) 0.068(3) Uani 1 1 d . U
H100 H 0.408688 0.116905 0.326653 0.081 Uiso 1 1 calc R U
P1 P 0.77393(16) 0.68369(16) 0.46440(4) 0.0270(5) Uani 1 1 d . .
P2 P 0.64401(14) 0.44402(15) 0.27753(4) 0.0225(4) Uani 1 1 d . .
Ru1 Ru 0.67876(4) 0.49360(5) 0.32031(2) 0.02011(14) Uani 1 1 d . .
Ru2 Ru 0.74076(5) 0.63662(5) 0.42132(2) 0.02391(15) Uani 1 1 d . .
S1 S 0.89746(15) 0.64849(16) 0.40535(4) 0.0273(4) Uani 1 1 d . .
S2 S 0.70099(16) 0.77705(16) 0.39709(4) 0.0297(5) Uani 1 1 d . .
S3 S 0.57522(15) 0.60475(16) 0.42436(4) 0.0281(5) Uani 1 1 d . .
S4 S 0.77166(15) 0.47491(16) 0.43032(4) 0.0268(4) Uani 1 1 d . .
S5 S 0.82399(14) 0.57177(15) 0.31296(4) 0.0236(4) Uani 1 1 d . .
S6 S 0.77595(14) 0.36679(15) 0.34064(4) 0.0253(4) Uani 1 1 d . .
S7 S 0.54581(14) 0.43657(15) 0.34293(4) 0.0258(4) Uani 1 1 d . .
S8 S 0.59933(14) 0.63910(15) 0.31380(4) 0.0242(4) Uani 1 1 d . .

loop_
_atom_site_aniso_label
_atom_site_aniso_U_11
_atom_site_aniso_U_22
_atom_site_aniso_U_33
_atom_site_aniso_U_23
_atom_site_aniso_U_13
_atom_site_aniso_U_12
Au1 0.02256(16) 0.02698(18) 0.02333(16) 0.00299(13) 0.00215(12) -0.00038(13)
Au2 0.02317(16) 0.02717(18) 0.02420(16) 0.00255(13) 0.00350(12) 0.00004(13)
Au3 0.02328(16) 0.03244(19) 0.02557(16) 0.00217(14) 0.00338(12) -0.00095(13)
Au4 0.02434(16) 0.02614(18) 0.02529(16) 0.00010(13) 0.00081(12) 0.00108(13)
C1 0.027(4) 0.032(4) 0.033(4) -0.001(4) 0.004(3) -0.002(3)
C2 0.024(4) 0.032(4) 0.041(4) 0.001(4) -0.001(3) 0.002(3)
C3 0.031(4) 0.033(5) 0.052(5) -0.008(4) -0.010(4) 0.001(4)
C4 0.040(5) 0.043(5) 0.035(4) -0.014(4) -0.006(4) 0.003(4)
C5 0.031(4) 0.035(4) 0.040(4) -0.008(4) 0.005(4) 0.005(4)
C6 0.022(4) 0.027(4) 0.032(4) -0.001(3) -0.007(3) -0.002(3)
C7 0.032(4) 0.034(4) 0.031(4) -0.002(4) 0.001(3) -0.001(4)
C8 0.043(5) 0.033(5) 0.039(4) -0.005(4) 0.005(4) -0.002(4)
C9 0.049(5) 0.033(5) 0.049(5) 0.001(4) -0.001(4) 0.005(4)
C10 0.032(4) 0.037(5) 0.039(4) -0.008(4) -0.006(4) 0.009(4)
C11 0.030(4) 0.033(4) 0.030(4) -0.002(3) -0.003(3) -0.002(3)
C12 0.027(4) 0.025(4) 0.020(3) -0.001(3) 0.002(3) 0.002(3)
C13 0.047(5) 0.046(5) 0.038(4) 0.010(4) 0.007(4) 0.006(4)
C14 0.046(5) 0.063(6) 0.048(5) 0.013(5) 0.008(4) -0.002(5)
C15 0.054(5) 0.061(6) 0.034(4) 0.014(4) 0.005(4) -0.013(5)
C16 0.064(5) 0.039(5) 0.038(5) 0.008(4) -0.010(4) -0.006(4)
C17 0.051(5) 0.032(5) 0.033(4) 0.000(4) -0.002(4) -0.005(4)
C18 0.026(4) 0.029(4) 0.028(4) -0.002(3) -0.003(3) -0.010(3)
C19 0.046(5) 0.064(6) 0.047(5) 0.008(5) 0.001(4) 0.003(5)
C20 0.049(5) 0.086(7) 0.057(6) 0.000(5) -0.003(5) 0.007(5)
C21 0.049(5) 0.084(7) 0.061(6) -0.002(5) 0.016(5) 0.011(5)
C22 0.068(6) 0.082(7) 0.056(6) -0.008(5) 0.015(5) 0.004(5)
C23 0.058(5) 0.069(6) 0.044(5) -0.011(5) -0.007(4) 0.012(5)
C24 0.031(4) 0.031(4) 0.040(4) 0.003(4) -0.002(3) 0.003(4)
C25 0.041(5) 0.033(5) 0.050(5) -0.007(4) 0.000(4) 0.003(4)
C26 0.024(4) 0.029(4) 0.033(4) 0.002(3) 0.000(3) 0.005(3)
C27 0.067(6) 0.066(6) 0.088(7) 0.005(6) -0.006(5) -0.003(5)
C28 0.093(7) 0.069(7) 0.102(7) -0.003(6) -0.005(6) 0.009(6)
C29 0.071(6) 0.076(7) 0.074(6) -0.016(6) -0.002(5) 0.018(6)
C30 0.059(6) 0.076(7) 0.061(6) -0.007(5) 0.004(5) 0.004(5)
C31 0.072(6) 0.058(6) 0.059(6) 0.001(5) 0.015(5) 0.003(5)
C32 0.051(5) 0.046(5) 0.039(5) -0.006(4) 0.011(4) 0.009(4)
C33 0.054(5) 0.047(5) 0.045(5) -0.001(4) 0.004(4) 0.010(4)
C34 0.037(4) 0.057(5) 0.032(4) 0.007(4) 0.006(4) 0.003(4)
C35 0.074(6) 0.056(6) 0.064(6) 0.011(5) 0.001(5) -0.009(5)
C36 0.083(7) 0.066(7) 0.092(7) 0.006(6) -0.013(6) -0.011(6)
C37 0.056(6) 0.065(6) 0.097(7) 0.000(6) 0.017(6) -0.004(5)
C38 0.085(6) 0.052(6) 0.057(6) 0.003(5) 0.036(5) 0.008(5)
C39 0.075(6) 0.046(5) 0.058(6) 0.009(5) 0.003(5) -0.006(5)
C40 0.040(5) 0.036(5) 0.046(5) 0.013(4) 0.003(4) 0.000(4)
C41 0.047(5) 0.047(5) 0.077(6) 0.025(5) 0.012(5) -0.001(4)
C42 0.028(4) 0.035(4) 0.036(4) 0.001(4) 0.010(3) 0.000(3)
C43 0.033(4) 0.050(5) 0.031(4) 0.005(4) 0.007(3) -0.002(4)
C44 0.044(5) 0.059(6) 0.044(5) 0.002(4) 0.013(4) -0.007(4)
C45 0.062(6) 0.057(6) 0.049(5) -0.001(5) 0.014(5) -0.013(5)
C46 0.071(6) 0.044(5) 0.045(5) 0.003(4) 0.003(5) -0.003(5)
C47 0.063(5) 0.043(5) 0.035(4) 0.004(4) 0.007(4) -0.002(4)
C48 0.039(4) 0.032(4) 0.030(4) 0.003(4) 0.000(3) -0.001(4)
C49 0.046(5) 0.043(5) 0.033(4) -0.001(4) 0.009(4) 0.005(4)
C50 0.063(6) 0.047(5) 0.044(5) 0.002(4) 0.007(4) 0.014(5)
C51 0.065(6) 0.052(6) 0.064(6) -0.010(5) 0.011(5) 0.000(5)
C52 0.069(6) 0.058(6) 0.060(6) -0.019(5) -0.002(5) -0.004(5)
C53 0.056(5) 0.053(6) 0.049(5) -0.014(5) -0.001(4) 0.001(5)
C54 0.036(4) 0.030(4) 0.030(4) -0.001(3) 0.007(3) -0.001(4)
C55 0.045(5) 0.081(6) 0.051(5) -0.007(5) -0.005(4) -0.021(5)
C56 0.077(7) 0.117(8) 0.085(7) -0.001(6) 0.013(6) -0.024(6)
C57 0.078(7) 0.124(8) 0.093(7) -0.004(7) -0.014(6) -0.006(7)
C58 0.068(6) 0.098(7) 0.069(6) -0.001(6) -0.009(5) 0.010(6)
C59 0.047(5) 0.065(6) 0.041(5) -0.003(4) -0.004(4) 0.015(5)
C60 0.038(4) 0.056(5) 0.032(4) -0.011(4) 0.000(4) 0.001(4)
C61 0.030(4) 0.037(4) 0.024(4) 0.005(3) 0.005(3) -0.003(3)
C62 0.030(4) 0.043(5) 0.033(4) -0.001(4) 0.006(3) -0.001(4)
C63 0.030(4) 0.046(5) 0.030(4) -0.008(4) -0.001(3) 0.008(4)
C64 0.043(5) 0.055(5) 0.043(5) -0.009(4) 0.001(4) 0.001(4)
C65 0.047(5) 0.073(6) 0.061(6) -0.010(5) 0.007(5) 0.009(5)
C66 0.062(6) 0.061(6) 0.048(5) -0.006(5) -0.008(5) 0.017(5)
C67 0.070(6) 0.068(6) 0.056(6) 0.004(5) -0.001(5) 0.011(5)
C68 0.053(5) 0.055(6) 0.042(5) 0.006(4) 0.007(4) 0.011(5)
C69 0.021(4) 0.028(4) 0.031(4) -0.005(3) 0.010(3) 0.005(3)
C70 0.032(4) 0.052(5) 0.030(4) 0.001(4) 0.000(3) 0.007(4)
C71 0.030(4) 0.046(5) 0.017(3) -0.008(3) 0.000(3) 0.002(4)
C72 0.039(5) 0.055(5) 0.031(4) -0.005(4) 0.008(4) -0.009(4)
C73 0.055(5) 0.070(6) 0.052(5) -0.007(5) 0.008(5) -0.010(5)
C74 0.054(6) 0.095(7) 0.053(6) -0.009(5) 0.011(5) -0.003(5)
C75 0.050(5) 0.074(6) 0.057(5) -0.018(5) -0.004(5) 0.014(5)
C76 0.047(5) 0.055(5) 0.041(5) -0.017(4) -0.002(4) 0.000(4)
C77 0.028(4) 0.029(4) 0.025(4) 0.004(3) 0.000(3) 0.001(3)
C78 0.046(5) 0.051(5) 0.053(5) 0.014(5) -0.001(4) -0.001(4)
C79 0.021(4) 0.044(5) 0.046(5) 0.015(4) 0.005(3) 0.003(4)
C80 0.043(5) 0.057(6) 0.044(5) -0.002(4) -0.002(4) 0.002(4)
C81 0.049(5) 0.048(5) 0.070(6) -0.001(5) -0.005(5) -0.001(5)
C82 0.053(5) 0.056(6) 0.054(5) 0.026(5) 0.001(4) -0.006(5)
C83 0.057(5) 0.078(6) 0.040(5) 0.003(5) 0.009(4) -0.006(5)
C84 0.040(5) 0.050(5) 0.065(6) -0.005(5) -0.002(4) -0.002(4)
C85 0.046(5) 0.030(4) 0.035(4) 0.001(4) 0.000(4) -0.006(4)
C86 0.061(5) 0.044(5) 0.027(4) -0.001(4) 0.004(4) -0.009(4)
C87 0.061(5) 0.037(5) 0.032(4) -0.005(4) 0.007(4) -0.009(4)
C88 0.100(7) 0.060(6) 0.077(7) 0.005(5) 0.019(6) -0.003(6)
C89 0.125(8) 0.076(7) 0.086(7) 0.011(6) 0.035(6) -0.007(6)
C90 0.094(7) 0.081(7) 0.083(7) -0.009(6) 0.020(6) -0.034(6)
C91 0.080(7) 0.100(8) 0.072(7) 0.000(6) 0.012(6) -0.020(6)
C92 0.070(6) 0.071(6) 0.054(6) 0.008(5) 0.006(5) -0.009(5)
C93 0.035(4) 0.034(4) 0.031(4) 0.001(4) 0.005(3) -0.004(4)
C94 0.057(5) 0.040(5) 0.036(4) 0.003(4) 0.003(4) -0.014(4)
C95 0.050(5) 0.038(5) 0.045(5) -0.001(4) 0.005(4) -0.004(4)
C96 0.055(6) 0.059(6) 0.070(6) 0.004(5) -0.005(5) 0.001(5)
C97 0.086(7) 0.069(7) 0.080(7) 0.012(6) -0.003(6) 0.019(6)
C98 0.092(7) 0.059(6) 0.077(6) 0.012(5) 0.008(6) 0.001(6)
C99 0.097(8) 0.072(7) 0.106(8) 0.001(6) -0.003(6) -0.017(6)
C100 0.072(6) 0.054(6) 0.074(6) 0.012(5) -0.019(5) -0.017(5)
P1 0.0285(11) 0.0317(13) 0.0209(10) -0.0015(9) 0.0021(8) 0.0008(9)
P2 0.0212(10) 0.0226(11) 0.0235(10) -0.0014(9) 0.0003(8) 0.0008(8)
Ru1 0.0189(3) 0.0210(3) 0.0204(3) 0.0001(3) 0.0017(2) 0.0000(2)
Ru2 0.0255(3) 0.0270(4) 0.0193(3) 0.0002(3) 0.0022(3) 0.0007(3)
S1 0.0270(10) 0.0312(12) 0.0239(10) 0.0001(9) 0.0027(8) -0.0009(9)
S2 0.0355(12) 0.0310(12) 0.0220(10) -0.0004(9) -0.0012(8) 0.0018(9)
S3 0.0262(10) 0.0373(13) 0.0213(10) 0.0024(9) 0.0049(8) 0.0024(9)
S4 0.0271(10) 0.0307(12) 0.0231(10) 0.0041(9) 0.0046(8) 0.0018(9)
S5 0.0207(9) 0.0266(11) 0.0239(10) 0.0030(8) 0.0037(8) -0.0019(8)
S6 0.0242(10) 0.0270(11) 0.0246(10) 0.0026(8) 0.0012(8) -0.0003(8)
S7 0.0221(10) 0.0300(11) 0.0254(10) 0.0022(9) 0.0033(8) -0.0044(8)
S8 0.0216(10) 0.0262(11) 0.0249(10) 0.0003(8) 0.0021(8) 0.0012(8)

loop_
_atom_type_symbol
_atom_type_description
_atom_type_scat_dispersion_real
_atom_type_scat_dispersion_imag
_atom_type_scat_source
C C 0.0033 0.0016 'International Tables Vol C Tables 4.2.6.8 and 6.1.1.4'
H H 0.0000 0.0000 'International Tables Vol C Tables 4.2.6.8 and 6.1.1.4'
Au Au -2.0133 8.8022 'International Tables Vol C Tables 4.2.6.8 and 6.1.1.4'
P P 0.1023 0.0942 'International Tables Vol C Tables 4.2.6.8 and 6.1.1.4'
Ru Ru -1.2594 0.8363 'International Tables Vol C Tables 4.2.6.8 and 6.1.1.4'
S S 0.1246 0.1234 'International Tables Vol C Tables 4.2.6.8 and 6.1.1.4'

loop_
_geom_angle_atom_site_label_1
_geom_angle_atom_site_label_2
_geom_angle_atom_site_label_3
_geom_angle
S1 Au1 S5 176.09(7)
S1 Au1 Au4 95.96(5)
S5 Au1 Au4 86.92(5)
S1 Au1 Au2 84.35(5)
S5 Au1 Au2 98.31(5)
Au4 Au1 Au2 90.187(12)
S4 Au2 S6 172.49(8)
S4 Au2 Au1 100.61(6)
S6 Au2 Au1 86.17(5)
S4 Au2 Au3 80.29(5)
S6 Au2 Au3 103.15(5)
Au1 Au2 Au3 89.849(12)
S7 Au3 S3 171.74(7)
S7 Au3 Au4 97.96(5)
S3 Au3 Au4 89.15(6)
S7 Au3 Au2 81.71(5)
S3 Au3 Au2 102.79(5)
Au4 Au3 Au2 88.293(12)
S2 Au4 S8 171.58(8)
S2 Au4 Au1 89.25(6)
S8 Au4 Au1 98.21(5)
S2 Au4 Au3 96.88(6)
S8 Au4 Au3 86.85(5)
Au1 Au4 Au3 91.637(12)
C6 C1 C2 120.4(8)
C6 C1 H1 119.8
C2 C1 H1 119.8
C3 C2 C1 120.4(8)
C3 C2 H2 119.8
C1 C2 H2 119.8
C2 C3 C4 118.9(8)
C2 C3 H3 120.6
C4 C3 H3 120.6
C5 C4 C3 121.0(9)
C5 C4 H4 119.5
C3 C4 H4 119.5
C4 C5 C6 121.0(9)
C4 C5 H5 119.5
C6 C5 H5 119.5
C1 C6 C5 118.3(8)
C1 C6 P2 122.4(6)
C5 C6 P2 118.9(7)
C8 C7 C12 121.7(9)
C8 C7 H7 119.2
C12 C7 H7 119.2
C7 C8 C9 120.4(9)
C7 C8 H8 119.8
C9 C8 H8 119.8
C8 C9 C10 119.0(9)
C8 C9 H9 120.5
C10 C9 H9 120.5
C11 C10 C9 120.5(9)
C11 C10 H10 119.7
C9 C10 H10 119.7
C10 C11 C12 120.8(8)
C10 C11 H11 119.6
C12 C11 H11 119.6
C7 C12 C11 117.5(8)
C7 C12 P2 123.1(6)
C11 C12 P2 119.3(6)
C14 C13 C18 119.2(10)
C14 C13 H13 120.4
C18 C13 H13 120.4
C15 C14 C13 121.7(11)
C15 C14 H14 119.2
C13 C14 H14 119.2
C14 C15 C16 119.6(10)
C14 C15 H15 120.2
C16 C15 H15 120.2
C17 C16 C15 119.3(10)
C17 C16 H16 120.3
C15 C16 H16 120.3
C16 C17 C18 121.7(10)
C16 C17 H17 119.1
C18 C17 H17 119.1
C13 C18 C17 118.5(9)
C13 C18 P2 124.7(7)
C17 C18 P2 116.7(7)
C20 C19 C24 121.2(11)
C20 C19 H19 119.4
C24 C19 H19 119.4
C19 C20 C21 119.9(11)
C19 C20 H20 120.0
C21 C20 H20 120.0
C22 C21 C20 119.4(12)
C22 C21 H21 120.3
C20 C21 H21 120.3
C23 C22 C21 120.8(12)
C23 C22 H22 119.6
C21 C22 H22 119.6
C22 C23 C24 121.8(11)
C22 C23 H23 119.1
C24 C23 H23 119.1
C19 C24 C23 116.8(9)
C19 C24 C25 121.2(9)
C23 C24 C25 121.7(9)
C24 C25 C26 113.0(8)
C24 C25 H25A 109.0
C26 C25 H25A 109.0
C24 C25 H25B 109.0
C26 C25 H25B 109.0
H25A C25 H25B 107.8
C25 C26 S8 110.0(6)
C25 C26 H26A 109.7
S8 C26 H26A 109.7
C25 C26 H26B 109.7
S8 C26 H26B 109.7
H26A C26 H26B 108.2
C32 C27 C28 120.8(14)
C32 C27 H27 119.6
C28 C27 H27 119.6
C29 C28 C27 119.2(15)
C29 C28 H28 120.4
C27 C28 H28 120.4
C30 C29 C28 120.7(14)
C30 C29 H29 119.7
C28 C29 H29 119.7
C29 C30 C31 120.7(13)
C29 C30 H30 119.7
C31 C30 H30 119.7
C32 C31 C30 121.3(13)
C32 C31 H31 119.4
C30 C31 H31 119.4
C27 C32 C31 117.2(11)
C27 C32 C33 121.3(11)
C31 C32 C33 121.5(11)
C34 C33 C32 110.6(8)
C34 C33 H33A 109.5
C32 C33 H33A 109.5
C34 C33 H33B 109.5
C32 C33 H33B 109.5
H33A C33 H33B 108.1
C33 C34 S3 112.8(7)
C33 C34 H34A 109.0
S3 C34 H34A 109.0
C33 C34 H34B 109.0
S3 C34 H34B 109.0
H34A C34 H34B 107.8
C40 C35 C36 121.2(12)
C40 C35 H35 119.4
C36 C35 H35 119.4
C37 C36 C35 118.6(14)
C37 C36 H36 120.7
C35 C36 H36 120.7
C36 C37 C38 122.5(14)
C36 C37 H37 118.8
C38 C37 H37 118.8
C37 C38 C39 120.1(12)
C37 C38 H38 120.0
C39 C38 H38 120.0
C40 C39 C38 118.8(12)
C40 C39 H39 120.6
C38 C39 H39 120.6
C35 C40 C39 118.9(11)
C35 C40 C41 119.9(10)
C39 C40 C41 121.3(10)
C42 C41 C40 111.3(9)
C42 C41 H41A 109.4
C40 C41 H41A 109.4
C42 C41 H41B 109.4
C40 C41 H41B 109.4
H41A C41 H41B 108.0
C41 C42 S4 108.9(6)
C41 C42 H42A 109.9
S4 C42 H42A 109.9
C41 C42 H42B 109.9
S4 C42 H42B 109.9
H42A C42 H42B 108.3
C44 C43 C48 122.6(10)
C44 C43 H43 118.7
C48 C43 H43 118.7
C45 C44 C43 118.3(11)
C45 C44 H44 120.9
C43 C44 H44 120.9
C46 C45 C44 120.9(11)
C46 C45 H45 119.6
C44 C45 H45 119.6
C45 C46 C47 121.4(11)
C45 C46 H46 119.3
C47 C46 H46 119.3
C46 C47 C48 119.3(11)
C46 C47 H47 120.4
C48 C47 H47 120.4
C43 C48 C47 117.5(9)
C43 C48 P1 119.2(7)
C47 C48 P1 123.1(8)
C54 C49 C50 121.2(9)
C54 C49 H49 119.4
C50 C49 H49 119.4
C51 C50 C49 117.7(11)
C51 C50 H50 121.2
C49 C50 H50 121.2
C52 C51 C50 122.3(12)
C52 C51 H51 118.9
C50 C51 H51 118.9
C51 C52 C53 120.0(12)
C51 C52 H52 120.0
C53 C52 H52 120.0
C52 C53 C54 120.5(11)
C52 C53 H53 119.7
C54 C53 H53 119.7
C49 C54 C53 118.3(9)
C49 C54 P1 123.9(7)
C53 C54 P1 117.8(8)
C60 C55 C56 122.2(13)
C60 C55 H55 118.9
C56 C55 H55 118.9
C55 C56 C57 116.1(15)
C55 C56 H56 121.9
C57 C56 H56 121.9
C58 C57 C56 122.9(15)
C58 C57 H57 118.6
C56 C57 H57 118.6
C59 C58 C57 119.2(15)
C59 C58 H58 120.4
C57 C58 H58 120.4
C58 C59 C60 120.9(13)
C58 C59 H59 119.5
C60 C59 H59 119.5
C55 C60 C59 118.6(10)
C55 C60 P1 117.1(9)
C59 C60 P1 124.0(9)
C62 C61 S1 109.6(6)
C62 C61 H61A 109.8
S1 C61 H61A 109.8
C62 C61 H61B 109.8
S1 C61 H61B 109.8
H61A C61 H61B 108.2
C61 C62 C63 114.8(8)
C61 C62 H62A 108.6
C63 C62 H62A 108.6
C61 C62 H62B 108.6
C63 C62 H62B 108.6
H62A C62 H62B 107.5
C68 C63 C64 118.2(10)
C68 C63 C62 124.1(9)
C64 C63 C62 117.6(9)
C65 C64 C63 121.4(11)
C65 C64 H64 119.3
C63 C64 H64 119.3
C66 C65 C64 119.4(12)
C66 C65 H65 120.3
C64 C65 H65 120.3
C65 C66 C67 120.4(12)
C65 C66 H66 119.8
C67 C66 H66 119.8
C66 C67 C68 120.5(13)
C66 C67 H67 119.8
C68 C67 H67 119.8
C63 C68 C67 120.1(11)
C63 C68 H68 119.9
C67 C68 H68 119.9
C70 C69 S6 115.5(6)
C70 C69 H69A 108.4
S6 C69 H69A 108.4
C70 C69 H69B 108.4
S6 C69 H69B 108.4
H69A C69 H69B 107.5
C71 C70 C69 112.3(7)
C71 C70 H70A 109.1
C69 C70 H70A 109.1
C71 C70 H70B 109.1
C69 C70 H70B 109.1
H70A C70 H70B 107.9
C76 C71 C72 117.5(9)
C76 C71 C70 123.5(10)
C72 C71 C70 119.0(9)
C71 C72 C73 121.7(11)
C71 C72 H72 119.2
C73 C72 H72 119.2
C72 C73 C74 116.6(12)
C72 C73 H73 121.7
C74 C73 H73 121.7
C75 C74 C73 121.8(12)
C75 C74 H74 119.1
C73 C74 H74 119.1
C74 C75 C76 119.0(12)
C74 C75 H75 120.5
C76 C75 H75 120.5
C71 C76 C75 123.3(12)
C71 C76 H76 118.4
C75 C76 H76 118.4
C78 C77 S5 110.6(6)
C78 C77 H77A 109.5
S5 C77 H77A 109.5
C78 C77 H77B 109.5
S5 C77 H77B 109.5
H77A C77 H77B 108.1
C77 C78 C79 115.3(8)
C77 C78 H78A 108.4
C79 C78 H78A 108.4
C77 C78 H78B 108.4
C79 C78 H78B 108.4
H78A C78 H78B 107.5
C84 C79 C80 118.8(10)
C84 C79 C78 123.0(10)
C80 C79 C78 118.2(9)
C79 C80 C81 118.6(10)
C79 C80 H80 120.7
C81 C80 H80 120.7
C82 C81 C80 120.1(11)
C82 C81 H81 120.0
C80 C81 H81 120.0
C83 C82 C81 120.3(11)
C83 C82 H82 119.9
C81 C82 H82 119.9
C82 C83 C84 120.6(11)
C82 C83 H83 119.7
C84 C83 H83 119.7
C79 C84 C83 121.5(11)
C79 C84 H84 119.2
C83 C84 H84 119.2
C86 C85 S2 114.8(7)
C86 C85 H85A 108.6
S2 C85 H85A 108.6
C86 C85 H85B 108.6
S2 C85 H85B 108.6
H85A C85 H85B 107.6
C87 C86 C85 113.9(8)
C87 C86 H86A 108.8
C85 C86 H86A 108.8
C87 C86 H86B 108.8
C85 C86 H86B 108.8
H86A C86 H86B 107.7
C88 C87 C92 117.8(12)
C88 C87 C86 120.8(11)
C92 C87 C86 121.2(10)
C87 C88 C89 116.9(15)
C87 C88 H88 121.5
C89 C88 H88 121.5
C90 C89 C88 122.2(17)
C90 C89 H89 118.9
C88 C89 H89 118.9
C91 C90 C89 120.6(16)
C91 C90 H90 119.7
C89 C90 H90 119.7
C90 C91 C92 123.4(16)
C90 C91 H91 118.3
C92 C91 H91 118.3
C91 C92 C87 118.6(14)
C91 C92 H92 120.7
C87 C92 H92 120.7
C94 C93 S7 113.3(6)
C94 C93 H93A 108.9
S7 C93 H93A 108.9
C94 C93 H93B 108.9
S7 C93 H93B 108.9
H93A C93 H93B 107.7
C95 C94 C93 113.2(8)
C95 C94 H94A 108.9
C93 C94 H94A 108.9
C95 C94 H94B 108.9
C93 C94 H94B 108.9
H94A C94 H94B 107.8
C100 C95 C96 116.4(11)
C100 C95 C94 122.3(10)
C96 C95 C94 121.2(10)
C97 C96 C95 119.7(12)
C97 C96 H96 120.2
C95 C96 H96 120.2
C98 C97 C96 122.6(14)
C98 C97 H97 118.7
C96 C97 H97 118.7
C99 C98 C97 119.7(15)
C99 C98 H98 120.2
C97 C98 H98 120.2
C98 C99 C100 120.1(15)
C98 C99 H99 119.9
C100 C99 H99 119.9
C95 C100 C99 121.5(13)
C95 C100 H100 119.3
C99 C100 H100 119.3
C48 P1 C60 106.8(4)
C48 P1 C54 100.5(4)
C60 P1 C54 95.7(4)
C48 P1 Ru2 112.9(3)
C60 P1 Ru2 115.9(3)
C54 P1 Ru2 122.6(3)
C12 P2 C6 100.5(4)
C12 P2 C18 104.5(4)
C6 P2 C18 97.2(4)
C12 P2 Ru1 113.3(3)
C6 P2 Ru1 122.9(3)
C18 P2 Ru1 115.7(3)
P2 Ru1 S8 95.29(8)
P2 Ru1 S5 97.87(7)
S8 Ru1 S5 87.98(7)
P2 Ru1 S7 101.59(8)
S8 Ru1 S7 89.21(7)
S5 Ru1 S7 160.51(7)
P2 Ru1 S6 102.36(8)
S8 Ru1 S6 162.20(7)
S5 Ru1 S6 87.37(7)
S7 Ru1 S6 89.47(7)
P1 Ru2 S2 103.43(8)
P1 Ru2 S3 97.55(8)
S2 Ru2 S3 90.13(8)
P1 Ru2 S4 95.87(8)
S2 Ru2 S4 160.69(8)
S3 Ru2 S4 88.05(8)
P1 Ru2 S1 98.97(8)
S2 Ru2 S1 87.97(8)
S3 Ru2 S1 163.36(8)
S4 Ru2 S1 88.30(8)
C61 S1 Au1 104.7(3)
C61 S1 Ru2 115.5(3)
Au1 S1 Ru2 97.14(8)
C85 S2 Au4 107.4(3)
C85 S2 Ru2 116.7(3)
Au4 S2 Ru2 92.81(8)
C34 S3 Au3 101.5(3)
C34 S3 Ru2 119.5(3)
Au3 S3 Ru2 90.02(7)
C42 S4 Au2 101.1(3)
C42 S4 Ru2 117.1(3)
Au2 S4 Ru2 96.01(8)
C77 S5 Au1 105.1(3)
C77 S5 Ru1 119.4(3)
Au1 S5 Ru1 93.39(7)
C69 S6 Au2 105.9(3)
C69 S6 Ru1 115.3(3)
Au2 S6 Ru1 91.43(8)
C93 S7 Au3 102.6(3)
C93 S7 Ru1 118.1(3)
Au3 S7 Ru1 97.17(8)
C26 S8 Au4 102.0(3)
C26 S8 Ru1 117.6(3)
Au4 S8 Ru1 94.54(7)

loop_
_geom_bond_atom_site_label_1
_geom_bond_atom_site_label_2
_geom_bond_distance
Au1 S1 2.318(2)
Au1 S5 2.321(2)
Au1 Au4 3.0454(5)
Au1 Au2 3.0781(5)
Au2 S4 2.309(2)
Au2 S6 2.312(2)
Au2 Au3 3.1444(5)
Au3 S7 2.306(2)
Au3 S3 2.311(2)
Au3 Au4 3.0822(5)
Au4 S2 2.306(2)
Au4 S8 2.313(2)
C1 C6 1.392(12)
C1 C2 1.407(12)
C1 H1 0.9500
C2 C3 1.378(13)
C2 H2 0.9500
C3 C4 1.396(14)
C3 H3 0.9500
C4 C5 1.369(13)
C4 H4 0.9500
C5 C6 1.398(12)
C5 H5 0.9500
C6 P2 1.850(8)
C7 C8 1.380(13)
C7 C12 1.387(12)
C7 H7 0.9500
C8 C9 1.382(14)
C8 H8 0.9500
C9 C10 1.390(14)
C9 H9 0.9500
C10 C11 1.379(13)
C10 H10 0.9500
C11 C12 1.407(12)
C11 H11 0.9500
C12 P2 1.832(8)
C13 C14 1.388(14)
C13 C18 1.394(13)
C13 H13 0.9500
C14 C15 1.374(16)
C14 H14 0.9500
C15 C16 1.387(15)
C15 H15 0.9500
C16 C17 1.374(14)
C16 H16 0.9500
C17 C18 1.400(13)
C17 H17 0.9500
C18 P2 1.854(9)
C19 C20 1.369(15)
C19 C24 1.378(13)
C19 H19 0.9500
C20 C21 1.373(16)
C20 H20 0.9500
C21 C22 1.352(17)
C21 H21 0.9500
C22 C23 1.344(16)
C22 H22 0.9500
C23 C24 1.389(14)
C23 H23 0.9500
C24 C25 1.493(13)
C25 C26 1.511(12)
C25 H25A 0.9900
C25 H25B 0.9900
C26 S8 1.835(8)
C26 H26A 0.9900
C26 H26B 0.9900
C27 C32 1.369(17)
C27 C28 1.434(19)
C27 H27 0.9500
C28 C29 1.35(2)
C28 H28 0.9500
C29 C30 1.331(19)
C29 H29 0.9500
C30 C31 1.399(17)
C30 H30 0.9500
C31 C32 1.378(16)
C31 H31 0.9500
C32 C33 1.498(14)
C33 C34 1.494(13)
C33 H33A 0.9900
C33 H33B 0.9900
C34 S3 1.835(10)
C34 H34A 0.9900
C34 H34B 0.9900
C35 C40 1.366(16)
C35 C36 1.400(18)
C35 H35 0.9500
C36 C37 1.316(19)
C36 H36 0.9500
C37 C38 1.345(18)
C37 H37 0.9500
C38 C39 1.399(17)
C38 H38 0.9500
C39 C40 1.375(15)
C39 H39 0.9500
C40 C41 1.527(14)
C41 C42 1.522(14)
C41 H41A 0.9900
C41 H41B 0.9900
C42 S4 1.828(9)
C42 H42A 0.9900
C42 H42B 0.9900
C43 C44 1.377(13)
C43 C48 1.389(13)
C43 H43 0.9500
C44 C45 1.369(16)
C44 H44 0.9500
C45 C46 1.349(16)
C45 H45 0.9500
C46 C47 1.388(15)
C46 H46 0.9500
C47 C48 1.395(14)
C47 H47 0.9500
C48 P1 1.824(9)
C49 C54 1.361(13)
C49 C50 1.419(15)
C49 H49 0.9500
C50 C51 1.365(16)
C50 H50 0.9500
C51 C52 1.354(17)
C51 H51 0.9500
C52 C53 1.366(16)
C52 H52 0.9500
C53 C54 1.410(13)
C53 H53 0.9500
C54 P1 1.856(9)
C55 C60 1.359(16)
C55 C56 1.384(18)
C55 H55 0.9500
C56 C57 1.42(2)
C56 H56 0.9500
C57 C58 1.35(2)
C57 H57 0.9500
C58 C59 1.344(17)
C58 H58 0.9500
C59 C60 1.423(15)
C59 H59 0.9500
C60 P1 1.843(10)
C61 C62 1.512(12)
C61 S1 1.819(9)
C61 H61A 0.9900
C61 H61B 0.9900
C62 C63 1.540(13)
C62 H62A 0.9900
C62 H62B 0.9900
C63 C68 1.361(15)
C63 C64 1.387(14)
C64 C65 1.388(16)
C64 H64 0.9500
C65 C66 1.346(18)
C65 H65 0.9500
C66 C67 1.362(17)
C66 H66 0.9500
C67 C68 1.396(16)
C67 H67 0.9500
C68 H68 0.9500
C69 C70 1.562(12)
C69 S6 1.844(8)
C69 H69A 0.9900
C69 H69B 0.9900
C70 C71 1.470(12)
C70 H70A 0.9900
C70 H70B 0.9900
C71 C76 1.364(14)
C71 C72 1.399(14)
C72 C73 1.419(14)
C72 H72 0.9500
C73 C74 1.418(18)
C73 H73 0.9500
C74 C75 1.352(18)
C74 H74 0.9500
C75 C76 1.385(15)
C75 H75 0.9500
C76 H76 0.9500
C77 C78 1.469(13)
C77 S5 1.836(8)
C77 H77A 0.9900
C77 H77B 0.9900
C78 C79 1.532(13)
C78 H78A 0.9900
C78 H78B 0.9900
C79 C84 1.356(14)
C79 C80 1.385(15)
C80 C81 1.403(16)
C80 H80 0.9500
C81 C82 1.353(16)
C81 H81 0.9500
C82 C83 1.338(17)
C82 H82 0.9500
C83 C84 1.356(16)
C83 H83 0.9500
C84 H84 0.9500
C85 C86 1.512(12)
C85 S2 1.825(9)
C85 H85A 0.9900
C85 H85B 0.9900
C86 C87 1.475(14)
C86 H86A 0.9900
C86 H86B 0.9900
C87 C88 1.411(17)
C87 C92 1.419(17)
C88 C89 1.43(2)
C88 H88 0.9500
C89 C90 1.31(2)
C89 H89 0.9500
C90 C91 1.29(2)
C90 H90 0.9500
C91 C92 1.368(19)
C91 H91 0.9500
C92 H92 0.9500
C93 C94 1.504(13)
C93 S7 1.822(9)
C93 H93A 0.9900
C93 H93B 0.9900
C94 C95 1.498(14)
C94 H94A 0.9900
C94 H94B 0.9900
C95 C100 1.331(15)
C95 C96 1.419(15)
C96 C97 1.352(18)
C96 H96 0.9500
C97 C98 1.33(2)
C97 H97 0.9500
C98 C99 1.31(2)
C98 H98 0.9500
C99 C100 1.422(19)
C99 H99 0.9500
C100 H100 0.9500
P1 Ru2 2.203(2)
P2 Ru1 2.204(2)
Ru1 S8 2.367(2)
Ru1 S5 2.371(2)
Ru1 S7 2.378(2)
Ru1 S6 2.426(2)
Ru2 S2 2.368(2)
Ru2 S3 2.377(2)
Ru2 S4 2.385(2)
Ru2 S1 2.389(2)
